data_7217905
loop_
_publ_author_name
'Huang, Fu-Ping'
'Yao, Peng-Fei'
'Luo, Wei'
'Li, Hai-Ye'
'Yu, Qing'
'Bian, Hedong'
'Yan, Shi-Ping'

_publ_section_title
;
 Coordination assemblies of the MII-tm/bpt (M = Zn/Cd/Co/Ni) mixed-ligand
 system: positional isomeric effect, structural diversification and
 properties
;
_journal_name_full 'RSC Adv.'
_journal_paper_doi 10.1039/C4RA03545C
_journal_year 2014
_chemical_formula_moiety 'C42 H24 N10 O12 Zn3'
_chemical_formula_sum 'C42 H24 N10 O12 Zn3'
_chemical_formula_weight 1056.88
_chemical_name_systematic
; 
 ? 
;
_space_group_crystal_system monoclinic
_space_group_IT_number 15
_space_group_name_Hall '-C 2yc'
_space_group_name_H-M_alt 'C 1 2/c 1'
_symmetry_space_group_name_Hall '-C 2yc'
_symmetry_space_group_name_H-M 'C 1 2/c 1'
_atom_sites_solution_hydrogens geom
_atom_sites_solution_primary direct
_atom_sites_solution_secondary difmap
_audit_creation_method SHELXL-97
_cell_angle_alpha 90.00
_cell_angle_beta 95.38(3)
_cell_angle_gamma 90.00
_cell_formula_units_Z 4
_cell_length_a 15.633(3)
_cell_length_b 12.490(3)
_cell_length_c 20.931(4)
_cell_measurement_reflns_used 0
_cell_measurement_temperature 293(2)
_cell_measurement_theta_max 25.25
_cell_measurement_theta_min 3.12
_cell_volume 4068.9(15)
_computing_cell_refinement 'Bruker XSCANS'
_computing_structure_refinement 'SHELXL-97 (Sheldrick, 1997)'
_computing_structure_solution 'SHELXS-97 (Sheldrick, 1990)'
_diffrn_ambient_temperature 293(2)
_diffrn_measured_fraction_theta_full 0.998
_diffrn_measured_fraction_theta_max 0.998
_diffrn_measurement_device_type 'Bruker P4'
_diffrn_measurement_method '\w scans'
_diffrn_radiation_monochromator graphite
_diffrn_radiation_source 'fine-focus sealed tube'
_diffrn_radiation_type MoK\a
_diffrn_radiation_wavelength 0.71073
_diffrn_reflns_av_R_equivalents 0.0693
_diffrn_reflns_av_sigmaI/netI 0.0711
_diffrn_reflns_limit_h_max 18
_diffrn_reflns_limit_h_min -18
_diffrn_reflns_limit_k_max 14
_diffrn_reflns_limit_k_min -14
_diffrn_reflns_limit_l_max 25
_diffrn_reflns_limit_l_min -23
_diffrn_reflns_number 11819
_diffrn_reflns_theta_full 25.25
_diffrn_reflns_theta_max 25.25
_diffrn_reflns_theta_min 3.12
_exptl_absorpt_coefficient_mu 1.835
_exptl_absorpt_correction_T_max 0.964
_exptl_absorpt_correction_T_min 0.820
_exptl_absorpt_correction_type multi-scan
_exptl_absorpt_process_details sadabs
_exptl_crystal_colour Colorless
_exptl_crystal_density_diffrn 1.725
_exptl_crystal_density_method 'not measured'
_exptl_crystal_description block
_exptl_crystal_F_000 2128.0
_exptl_crystal_size_max 0.32
_exptl_crystal_size_mid 0.09
_exptl_crystal_size_min 0.02
_refine_diff_density_max 1.296
_refine_diff_density_min -0.453
_refine_diff_density_rms 0.096
_refine_ls_extinction_method none
_refine_ls_goodness_of_fit_ref 1.038
_refine_ls_hydrogen_treatment mixed
_refine_ls_matrix_type full
_refine_ls_number_parameters 306
_refine_ls_number_reflns 3678
_refine_ls_number_restraints 1
_refine_ls_restrained_S_all 1.038
_refine_ls_R_factor_all 0.0903
_refine_ls_R_factor_gt 0.0609
_refine_ls_shift/su_max 0.001
_refine_ls_shift/su_mean 0.000
_refine_ls_structure_factor_coef Fsqd
_refine_ls_weighting_details 'calc w=1/[\s^2^(Fo^2^)+(0.0324P)^2^+35.0000P] where P=(Fo^2^+2Fc^2^)/3'
_refine_ls_weighting_scheme calc
_refine_ls_wR_factor_gt 0.1065
_refine_ls_wR_factor_ref 0.1157
_reflns_number_gt 2863
_reflns_number_total 3678
_reflns_threshold_expression >2sigma(I)
_cod_data_source_file c4ra03545c2.cif
_cod_data_source_block aa
_cod_database_code 7217905

loop_
_symmetry_equiv_pos_as_xyz
'x, y, z'
'-x, y, -z+1/2'
'x+1/2, y+1/2, z'
'-x+1/2, y+1/2, -z+1/2'
'-x, -y, -z'
'x, -y, z-1/2'
'-x+1/2, -y+1/2, -z'
'x+1/2, -y+1/2, z-1/2'

loop_
_atom_site_label
_atom_site_type_symbol
_atom_site_fract_x
_atom_site_fract_y
_atom_site_fract_z
_atom_site_U_iso_or_equiv
_atom_site_adp_type
_atom_site_occupancy
_atom_site_symmetry_multiplicity
_atom_site_calc_flag
_atom_site_refinement_flags
Zn1 Zn 0.96904(4) 0.61570(5) 0.55079(3) 0.01914(18) Uani 1 1 d .
Zn2 Zn 0.5000 1.14887(6) 0.7500 0.0165(2) Uani 1 2 d S
C1 C 0.8978(3) 0.7691(4) 0.6386(3) 0.0221(13) Uani 1 1 d .
C2 C 0.8350(3) 0.8561(4) 0.6512(3) 0.0206(12) Uani 1 1 d .
C3 C 0.8493(3) 0.9209(5) 0.7053(3) 0.0261(13) Uani 1 1 d .
H3A H 0.8982 0.9111 0.7335 0.031 Uiso 1 1 calc R
C4 C 0.7906(4) 0.9999(5) 0.7171(3) 0.0291(14) Uani 1 1 d .
H4A H 0.8015 1.0436 0.7530 0.035 Uiso 1 1 calc R
C5 C 0.7160(3) 1.0155(4) 0.6767(3) 0.0181(12) Uani 1 1 d .
C6 C 0.6512(3) 1.0960(4) 0.6967(3) 0.0215(12) Uani 1 1 d .
C7 C 0.7035(3) 0.9542(4) 0.6208(2) 0.0167(11) Uani 1 1 d .
C8 C 0.7631(3) 0.8737(4) 0.6090(3) 0.0213(12) Uani 1 1 d .
H8A H 0.7540 0.8319 0.5722 0.026 Uiso 1 1 calc R
C9 C 0.6281(3) 0.9737(4) 0.5724(3) 0.0210(12) Uani 1 1 d .
C10 C 0.9457(4) 0.4149(5) 0.6399(3) 0.0300(14) Uani 1 1 d .
H10A H 1.0053 0.4102 0.6452 0.036 Uiso 1 1 calc R
C11 C 0.8988(4) 0.3415(5) 0.6714(3) 0.0379(16) Uani 1 1 d .
H11A H 0.9261 0.2868 0.6956 0.045 Uiso 1 1 calc R
C12 C 0.8106(4) 0.3509(5) 0.6661(3) 0.0366(16) Uani 1 1 d .
H12A H 0.7776 0.3038 0.6879 0.044 Uiso 1 1 calc R
C13 C 0.7719(3) 0.4304(4) 0.6283(3) 0.0262(13) Uani 1 1 d .
C14 C 0.8245(4) 0.4988(5) 0.5973(3) 0.0287(14) Uani 1 1 d .
H14A H 0.7986 0.5525 0.5715 0.034 Uiso 1 1 calc R
C15 C 0.6800(4) 0.4510(4) 0.6191(3) 0.0261(13) Uani 1 1 d .
C16 C 0.5605(3) 0.5238(4) 0.5918(3) 0.0245(13) Uani 1 1 d .
C17 C 0.4974(3) 0.6007(5) 0.5627(3) 0.0282(14) Uani 1 1 d .
C18 C 0.5250(4) 0.6872(5) 0.5292(3) 0.0292(14) Uani 1 1 d .
H18A H 0.5837 0.6956 0.5270 0.035 Uiso 1 1 calc R
C19 C 0.3880(4) 0.7462(5) 0.5022(3) 0.0378(16) Uani 1 1 d .
H19A H 0.3503 0.7952 0.4813 0.045 Uiso 1 1 calc R
C20 C 0.3549(4) 0.6631(6) 0.5343(4) 0.052(2) Uani 1 1 d .
H20A H 0.2958 0.6565 0.5352 0.063 Uiso 1 1 calc R
C21 C 0.4094(4) 0.5889(5) 0.5653(3) 0.0446(18) Uani 1 1 d .
H21A H 0.3876 0.5321 0.5875 0.054 Uiso 1 1 calc R
N1 N 0.9101(3) 0.4922(4) 0.6024(2) 0.0273(11) Uani 1 1 d .
N2 N 0.6462(3) 0.5393(4) 0.5908(2) 0.0315(12) Uani 1 1 d .
N3 N 0.6161(3) 0.3879(4) 0.6355(2) 0.0301(12) Uani 1 1 d D
N4 N 0.5385(3) 0.4337(4) 0.6183(2) 0.0307(12) Uani 1 1 d .
N5 N 0.4718(3) 0.7600(4) 0.4997(2) 0.0262(11) Uani 1 1 d .
O1 O 0.8899(2) 0.7260(3) 0.58493(19) 0.0274(9) Uani 1 1 d .
O2 O 0.9557(2) 0.7461(3) 0.6824(2) 0.0357(11) Uani 1 1 d .
O3 O 0.5885(2) 1.0544(3) 0.72229(18) 0.0247(9) Uani 1 1 d .
O4 O 0.6643(2) 1.1921(3) 0.6920(2) 0.0377(11) Uani 1 1 d .
O5 O 0.5859(2) 1.0583(3) 0.57901(18) 0.0289(10) Uani 1 1 d .
O6 O 0.6134(2) 0.9066(3) 0.52835(19) 0.0339(10) Uani 1 1 d .
H3 H 0.622(4) 0.326(3) 0.655(3) 0.041 Uiso 1 1 d D

loop_
_atom_site_aniso_label
_atom_site_aniso_U_11
_atom_site_aniso_U_22
_atom_site_aniso_U_33
_atom_site_aniso_U_23
_atom_site_aniso_U_13
_atom_site_aniso_U_12
Zn1 0.0150(3) 0.0211(3) 0.0206(4) 0.0004(3) -0.0021(3) 0.0063(3)
Zn2 0.0139(4) 0.0178(5) 0.0176(5) 0.000 0.0006(4) 0.000
C1 0.020(3) 0.024(3) 0.023(3) 0.013(3) 0.005(3) 0.003(2)
C2 0.015(3) 0.028(3) 0.020(3) 0.003(2) 0.006(2) 0.007(2)
C3 0.019(3) 0.039(3) 0.019(3) 0.004(3) -0.008(2) 0.009(3)
C4 0.027(3) 0.038(4) 0.021(3) -0.007(3) -0.002(3) 0.005(3)
C5 0.016(3) 0.018(3) 0.020(3) 0.005(2) 0.003(2) 0.003(2)
C6 0.014(3) 0.028(3) 0.022(3) -0.001(2) -0.001(2) 0.003(2)
C7 0.014(3) 0.020(3) 0.016(3) 0.008(2) 0.003(2) 0.005(2)
C8 0.020(3) 0.023(3) 0.021(3) 0.001(2) 0.000(2) 0.003(2)
C9 0.013(3) 0.028(3) 0.022(3) 0.010(3) 0.000(2) 0.001(2)
C10 0.019(3) 0.032(3) 0.039(4) 0.002(3) -0.002(3) 0.003(3)
C11 0.027(3) 0.030(3) 0.055(4) 0.024(3) -0.005(3) 0.002(3)
C12 0.021(3) 0.036(4) 0.052(4) 0.019(3) -0.001(3) -0.003(3)
C13 0.024(3) 0.022(3) 0.032(4) 0.003(3) 0.000(3) 0.003(2)
C14 0.024(3) 0.029(3) 0.032(4) 0.009(3) 0.000(3) 0.002(3)
C15 0.028(3) 0.024(3) 0.025(3) 0.005(2) -0.003(3) 0.001(3)
C16 0.018(3) 0.028(3) 0.027(3) 0.010(3) -0.001(3) -0.002(2)
C17 0.018(3) 0.038(4) 0.028(3) 0.001(3) 0.004(3) -0.002(3)
C18 0.016(3) 0.033(3) 0.038(4) 0.008(3) 0.001(3) 0.006(3)
C19 0.024(3) 0.037(4) 0.050(4) 0.016(3) -0.005(3) 0.003(3)
C20 0.017(3) 0.059(5) 0.080(6) 0.030(4) 0.001(3) 0.003(3)
C21 0.030(3) 0.044(4) 0.061(5) 0.025(4) 0.008(3) 0.000(3)
N1 0.016(2) 0.032(3) 0.034(3) 0.008(2) 0.002(2) 0.003(2)
N2 0.020(3) 0.031(3) 0.043(3) 0.015(2) -0.002(2) 0.002(2)
N3 0.026(3) 0.024(3) 0.038(3) 0.015(2) -0.005(2) 0.001(2)
N4 0.023(3) 0.032(3) 0.037(3) 0.012(2) 0.001(2) 0.004(2)
N5 0.016(2) 0.026(3) 0.036(3) 0.003(2) 0.000(2) 0.006(2)
O1 0.024(2) 0.027(2) 0.031(2) -0.0056(19) 0.0045(19) 0.0086(17)
O2 0.026(2) 0.040(3) 0.040(3) 0.021(2) -0.003(2) 0.0127(19)
O3 0.0168(19) 0.025(2) 0.034(2) 0.0046(18) 0.0097(18) 0.0036(16)
O4 0.028(2) 0.019(2) 0.068(3) 0.003(2) 0.010(2) 0.0016(18)
O5 0.020(2) 0.033(2) 0.032(2) 0.0044(19) -0.0067(18) 0.0146(18)
O6 0.030(2) 0.039(3) 0.030(2) -0.006(2) -0.0141(19) 0.0053(19)

loop_
_atom_type_symbol
_atom_type_description
_atom_type_scat_dispersion_real
_atom_type_scat_dispersion_imag
_atom_type_scat_source
C C 0.0033 0.0016 'International Tables Vol C Tables 4.2.6.8 and 6.1.1.4'
H H 0.0000 0.0000 'International Tables Vol C Tables 4.2.6.8 and 6.1.1.4'
N N 0.0061 0.0033 'International Tables Vol C Tables 4.2.6.8 and 6.1.1.4'
O O 0.0106 0.0060 'International Tables Vol C Tables 4.2.6.8 and 6.1.1.4'
Zn Zn 0.2839 1.4301 'International Tables Vol C Tables 4.2.6.8 and 6.1.1.4'

loop_
_geom_angle_atom_site_label_1
_geom_angle_atom_site_label_2
_geom_angle_atom_site_label_3
_geom_angle
_geom_angle_site_symmetry_1
_geom_angle_site_symmetry_3
_geom_angle_publ_flag
O5 Zn1 O6 133.45(16) 3_545 7_666 y
O5 Zn1 O1 135.29(16) 3_545 . y
O6 Zn1 O1 91.11(16) 7_666 . y
O5 Zn1 N5 88.93(16) 3_545 7_666 y
O6 Zn1 N5 88.13(17) 7_666 7_666 y
O1 Zn1 N5 89.25(17) . 7_666 y
O5 Zn1 N1 90.98(16) 3_545 . y
O6 Zn1 N1 92.42(18) 7_666 . y
O1 Zn1 N1 90.34(17) . . y
N5 Zn1 N1 179.32(19) 7_666 . y
O2 Zn2 O2 102.6(3) 3_455 4_656 y
O2 Zn2 O3 112.37(16) 3_455 2_656 y
O2 Zn2 O3 112.13(17) 4_656 2_656 y
O2 Zn2 O3 112.13(17) 3_455 . y
O2 Zn2 O3 112.37(16) 4_656 . y
O3 Zn2 O3 105.4(2) 2_656 . y
O1 C1 O2 124.3(5) . . ?
O1 C1 C2 117.5(5) . . ?
O2 C1 C2 118.2(5) . . ?
C8 C2 C3 119.2(5) . . ?
C8 C2 C1 120.5(5) . . ?
C3 C2 C1 120.3(5) . . ?
C4 C3 C2 120.0(5) . . ?
C4 C3 H3A 120.0 . . ?
C2 C3 H3A 120.0 . . ?
C3 C4 C5 121.6(5) . . ?
C3 C4 H4A 119.2 . . ?
C5 C4 H4A 119.2 . . ?
C4 C5 C7 118.5(5) . . ?
C4 C5 C6 118.0(5) . . ?
C7 C5 C6 123.4(4) . . ?
O4 C6 O3 125.2(5) . . ?
O4 C6 C5 120.5(5) . . ?
O3 C6 C5 114.1(5) . . ?
C5 C7 C8 119.7(5) . . ?
C5 C7 C9 121.0(4) . . ?
C8 C7 C9 119.3(5) . . ?
C2 C8 C7 120.9(5) . . ?
C2 C8 H8A 119.6 . . ?
C7 C8 H8A 119.6 . . ?
O6 C9 O5 125.5(5) . . ?
O6 C9 C7 117.8(5) . . ?
O5 C9 C7 116.7(5) . . ?
N1 C10 C11 123.5(5) . . ?
N1 C10 H10A 118.3 . . ?
C11 C10 H10A 118.3 . . ?
C12 C11 C10 118.6(5) . . ?
C12 C11 H11A 120.7 . . ?
C10 C11 H11A 120.7 . . ?
C13 C12 C11 119.4(6) . . ?
C13 C12 H12A 120.3 . . ?
C11 C12 H12A 120.3 . . ?
C12 C13 C14 117.7(5) . . ?
C12 C13 C15 125.5(5) . . ?
C14 C13 C15 116.7(5) . . ?
N1 C14 C13 124.0(5) . . ?
N1 C14 H14A 118.0 . . ?
C13 C14 H14A 118.0 . . ?
N2 C15 N3 109.0(5) . . ?
N2 C15 C13 123.3(5) . . ?
N3 C15 C13 127.7(5) . . ?
N4 C16 N2 115.2(5) . . ?
N4 C16 C17 122.9(5) . . ?
N2 C16 C17 121.8(5) . . ?
C18 C17 C21 117.4(5) . . ?
C18 C17 C16 119.5(5) . . ?
C21 C17 C16 123.0(5) . . ?
N5 C18 C17 123.7(5) . . ?
N5 C18 H18A 118.2 . . ?
C17 C18 H18A 118.2 . . ?
N5 C19 C20 122.6(6) . . ?
N5 C19 H19A 118.7 . . ?
C20 C19 H19A 118.7 . . ?
C19 C20 C21 119.8(6) . . ?
C19 C20 H20A 120.1 . . ?
C21 C20 H20A 120.1 . . ?
C20 C21 C17 118.7(6) . . ?
C20 C21 H21A 120.7 . . ?
C17 C21 H21A 120.7 . . ?
C10 N1 C14 116.8(5) . . ?
C10 N1 Zn1 130.1(4) . . ?
C14 N1 Zn1 113.1(4) . . ?
C15 N2 C16 103.0(5) . . ?
C15 N3 N4 110.6(4) . . ?
C15 N3 H3 126(4) . . ?
N4 N3 H3 123(4) . . ?
C16 N4 N3 102.1(4) . . ?
C19 N5 C18 117.7(5) . . ?
C19 N5 Zn1 126.0(4) . 7_666 ?
C18 N5 Zn1 116.2(4) . 7_666 ?
C1 O1 Zn1 127.0(4) . . ?
C1 O2 Zn2 148.9(4) . 3_545 ?
C6 O3 Zn2 118.4(3) . . ?
C9 O5 Zn1 137.9(4) . 3_455 ?
C9 O6 Zn1 139.1(4) . 7_666 ?

loop_
_geom_bond_atom_site_label_1
_geom_bond_atom_site_label_2
_geom_bond_distance
_geom_bond_site_symmetry_2
_geom_bond_publ_flag
Zn1 O5 1.999(3) 3_545 y
Zn1 O6 2.021(4) 7_666 y
Zn1 O1 2.025(4) . y
Zn1 N5 2.137(5) 7_666 y
Zn1 N1 2.140(5) . y
Zn2 O2 1.942(4) 3_455 y
Zn2 O2 1.942(4) 4_656 y
Zn2 O3 1.947(4) 2_656 y
Zn2 O3 1.947(4) . y
C1 O1 1.241(7) . ?
C1 O2 1.260(6) . ?
C1 C2 1.504(7) . ?
C2 C8 1.380(7) . ?
C2 C3 1.393(8) . ?
C3 C4 1.385(8) . ?
C3 H3A 0.9300 . ?
C4 C5 1.389(7) . ?
C4 H4A 0.9300 . ?
C5 C7 1.397(7) . ?
C5 C6 1.514(7) . ?
C6 O4 1.224(6) . ?
C6 O3 1.271(6) . ?
C7 C8 1.408(7) . ?
C7 C9 1.500(7) . ?
C8 H8A 0.9300 . ?
C9 O6 1.251(7) . ?
C9 O5 1.260(6) . ?
C10 N1 1.334(7) . ?
C10 C11 1.379(8) . ?
C10 H10A 0.9300 . ?
C11 C12 1.377(8) . ?
C11 H11A 0.9300 . ?
C12 C13 1.374(8) . ?
C12 H12A 0.9300 . ?
C13 C14 1.389(8) . ?
C13 C15 1.455(8) . ?
C14 N1 1.334(7) . ?
C14 H14A 0.9300 . ?
C15 N2 1.337(7) . ?
C15 N3 1.342(7) . ?
C16 N4 1.315(7) . ?
C16 N2 1.357(7) . ?
C16 C17 1.467(8) . ?
C17 C18 1.380(8) . ?
C17 C21 1.389(8) . ?
C18 N5 1.342(7) . ?
C18 H18A 0.9300 . ?
C19 N5 1.328(7) . ?
C19 C20 1.364(9) . ?
C19 H19A 0.9300 . ?
C20 C21 1.379(9) . ?
C20 H20A 0.9300 . ?
C21 H21A 0.9300 . ?
N3 N4 1.359(6) . ?
N3 H3 0.88(2) . ?
N5 Zn1 2.137(5) 7_666 ?
O2 Zn2 1.942(4) 3_545 ?
O5 Zn1 1.999(3) 3_455 ?
O6 Zn1 2.021(4) 7_666 ?

loop_
_geom_torsion_atom_site_label_1
_geom_torsion_atom_site_label_2
_geom_torsion_atom_site_label_3
_geom_torsion_atom_site_label_4
_geom_torsion
_geom_torsion_site_symmetry_1
_geom_torsion_site_symmetry_4
O1 C1 C2 C8 10.8(8) . .
O2 C1 C2 C8 -170.3(5) . .
O1 C1 C2 C3 -168.2(5) . .
O2 C1 C2 C3 10.7(8) . .
C8 C2 C3 C4 1.8(8) . .
C1 C2 C3 C4 -179.2(5) . .
C2 C3 C4 C5 1.2(9) . .
C3 C4 C5 C7 -4.3(8) . .
C3 C4 C5 C6 173.9(5) . .
C4 C5 C6 O4 75.6(7) . .
C7 C5 C6 O4 -106.4(6) . .
C4 C5 C6 O3 -99.4(6) . .
C7 C5 C6 O3 78.7(7) . .
C4 C5 C7 C8 4.3(8) . .
C6 C5 C7 C8 -173.7(5) . .
C4 C5 C7 C9 -174.7(5) . .
C6 C5 C7 C9 7.2(8) . .
C3 C2 C8 C7 -1.6(8) . .
C1 C2 C8 C7 179.4(5) . .
C5 C7 C8 C2 -1.4(8) . .
C9 C7 C8 C2 177.6(5) . .
C5 C7 C9 O6 -169.8(5) . .
C8 C7 C9 O6 11.2(7) . .
C5 C7 C9 O5 11.8(7) . .
C8 C7 C9 O5 -167.2(5) . .
N1 C10 C11 C12 -2.8(10) . .
C10 C11 C12 C13 2.0(10) . .
C11 C12 C13 C14 -0.5(10) . .
C11 C12 C13 C15 -178.9(6) . .
C12 C13 C14 N1 -0.4(9) . .
C15 C13 C14 N1 178.2(6) . .
C12 C13 C15 N2 168.4(6) . .
C14 C13 C15 N2 -10.0(9) . .
C12 C13 C15 N3 -12.5(10) . .
C14 C13 C15 N3 169.0(6) . .
N4 C16 C17 C18 -172.4(6) . .
N2 C16 C17 C18 4.9(9) . .
N4 C16 C17 C21 5.4(10) . .
N2 C16 C17 C21 -177.3(6) . .
C21 C17 C18 N5 0.3(10) . .
C16 C17 C18 N5 178.3(6) . .
N5 C19 C20 C21 -0.5(12) . .
C19 C20 C21 C17 -0.4(12) . .
C18 C17 C21 C20 0.4(10) . .
C16 C17 C21 C20 -177.4(7) . .
C11 C10 N1 C14 1.9(9) . .
C11 C10 N1 Zn1 178.6(5) . .
C13 C14 N1 C10 -0.3(9) . .
C13 C14 N1 Zn1 -177.5(5) . .
O5 Zn1 N1 C10 2.9(5) 3_545 .
O6 Zn1 N1 C10 136.5(5) 7_666 .
O1 Zn1 N1 C10 -132.4(5) . .
N5 Zn1 N1 C10 -79(15) 7_666 .
O5 Zn1 N1 C14 179.8(4) 3_545 .
O6 Zn1 N1 C14 -46.7(4) 7_666 .
O1 Zn1 N1 C14 44.5(4) . .
N5 Zn1 N1 C14 98(15) 7_666 .
N3 C15 N2 C16 -0.1(7) . .
C13 C15 N2 C16 179.1(6) . .
N4 C16 N2 C15 0.1(7) . .
C17 C16 N2 C15 -177.4(5) . .
N2 C15 N3 N4 0.0(7) . .
C13 C15 N3 N4 -179.1(6) . .
N2 C16 N4 N3 -0.1(7) . .
C17 C16 N4 N3 177.4(5) . .
C15 N3 N4 C16 0.0(7) . .
C20 C19 N5 C18 1.2(10) . .
C20 C19 N5 Zn1 178.3(5) . 7_666
C17 C18 N5 C19 -1.2(9) . .
C17 C18 N5 Zn1 -178.6(5) . 7_666
O2 C1 O1 Zn1 -3.9(8) . .
C2 C1 O1 Zn1 174.9(3) . .
O5 Zn1 O1 C1 -11.6(6) 3_545 .
O6 Zn1 O1 C1 172.6(5) 7_666 .
N5 Zn1 O1 C1 -99.3(5) 7_666 .
N1 Zn1 O1 C1 80.2(5) . .
O1 C1 O2 Zn2 -76.9(10) . 3_545
C2 C1 O2 Zn2 104.3(8) . 3_545
O4 C6 O3 Zn2 5.6(7) . .
C5 C6 O3 Zn2 -179.7(3) . .
O2 Zn2 O3 C6 51.7(4) 3_455 .
O2 Zn2 O3 C6 -63.2(4) 4_656 .
O3 Zn2 O3 C6 174.3(4) 2_656 .
O6 C9 O5 Zn1 21.8(9) . 3_455
C7 C9 O5 Zn1 -160.0(4) . 3_455
O5 C9 O6 Zn1 1.0(10) . 7_666
C7 C9 O6 Zn1 -177.3(4) . 7_666
